data_4037553
loop_
_publ_author_name
'Wang, Chao'
'Yan, Qingsong'
'Wang, Yifei'
'Huang, Shanshan'
'Ning, Jing'
'Feng, Lei'
'Sun, Chengpeng'
'Zhang, Baojing'
'Li, Dawei'
'Ma, Xiaochi'

_publ_section_title
;
 Ebracpenes A and B, Unusual Ring C- seco and Ring D-aromatic
 Nor-Triterpenoids, from Euphorbia ebracteolata and Lipase Inhibitory
 Evaluation.
;
_journal_issue 3
_journal_name_full 'The Journal of organic chemistry'
_journal_page_first 1624
_journal_page_last 1629
_journal_paper_doi 10.1021/acs.joc.8b02800
_journal_volume 84
_journal_year 2019
_chemical_absolute_configuration ad
_chemical_formula_moiety 'C29 H44 O2'
_chemical_formula_sum 'C29 H44 O2'
_chemical_formula_weight 424.64
_space_group_crystal_system monoclinic
_space_group_IT_number 5
_space_group_name_Hall 'C 2y'
_space_group_name_H-M_alt 'C 1 2 1'
_atom_sites_solution_hydrogens mixed
_atom_sites_solution_primary dual
_audit_creation_date 2018-09-11
_audit_creation_method
;
Olex2 1.2
(compiled 2018.05.29 svn.r3508 for OlexSys, GUI svn.r5506)
;
_cell_angle_alpha 90
_cell_angle_beta 93.4366(6)
_cell_angle_gamma 90
_cell_formula_units_Z 4
_cell_length_a 19.56339(13)
_cell_length_b 7.68013(7)
_cell_length_c 16.52524(11)
_cell_measurement_reflns_used 19531
_cell_measurement_temperature 99.98(10)
_cell_measurement_theta_max 73.3620
_cell_measurement_theta_min 2.6400
_cell_volume 2478.44(3)
_computing_cell_refinement 'CrysAlisPro 1.171.38.43f (Rigaku OD, 2015)'
_computing_data_collection 'CrysAlisPro 1.171.38.43f (Rigaku OD, 2015)'
_computing_data_reduction 'CrysAlisPro 1.171.38.43f (Rigaku OD, 2015)'
_computing_molecular_graphics 'Olex2 (Dolomanov et al., 2009)'
_computing_publication_material 'Olex2 (Dolomanov et al., 2009)'
_computing_structure_refinement 'ShelXL (Sheldrick, 2015)'
_computing_structure_solution 'ShelXT (Sheldrick, 2015)'
_diffrn_ambient_environment N~2~
_diffrn_ambient_temperature 99.98(10)
_diffrn_detector 'CCD plate'
_diffrn_detector_area_resol_mean 5.2684
_diffrn_detector_type AtlasS2
_diffrn_measured_fraction_theta_full 1.000
_diffrn_measured_fraction_theta_max 0.995
_diffrn_measurement_details
;
List of Runs (angles in degrees, time in seconds):

  # Type    Start    End  Width  t~exp~   \w     \q     \k     \f   Frames
--------------------------------------------------------------------------
  1  \w   -113.00 -13.00   1.00    1.00    --  -40.98 -57.00 -60.00  100
  2  \w   -115.00 -16.00   1.00    1.00    --  -40.98 -38.00 -60.00   99
  3  \w   -115.00 -16.00   1.00    1.00    --  -40.98 -38.00-180.00   99
  4  \w      8.00 117.00   1.00    1.00    --   40.98  77.00  60.00  109
  5  \w      1.00  82.00   1.00    1.00    --   40.98 -99.00  90.00   81
  6  \w      1.00  82.00   1.00    1.00    --   40.98 -99.00 150.00   81
  7  \w     13.00 113.00   1.00    1.00    --   40.98  57.00 -30.00  100
  8  \w     23.00  97.00   1.00    1.00    --   40.98-125.00 -90.00   74
  9  \w     74.00 178.00   1.00    1.80    --  106.95  77.00 -30.00  104
 10  \w     78.00 178.00   1.00    1.80    --  106.95  61.00 -60.00  100
 11  \w     34.00 121.00   1.00    1.80    --  106.95-125.00 150.00   87
 12  \w    101.00 178.00   1.00    1.80    --  106.95 107.00  45.00   77
 13  \w     74.00 178.00   1.00    1.80    --  106.95  77.00  30.00  104
 14  \w     25.00 109.00   1.00    1.80    --  106.95 -95.00  30.00   84
 15  \w     78.00 178.00   1.00    1.80    --  106.95  61.00   0.00  100
 16  \w     74.00 178.00   1.00    1.80    --  106.95  77.00   0.00  104
 17  \w     78.00 178.00   1.00    1.80    --  106.95  61.00 -30.00  100
 18  \w     34.00 121.00   1.00    1.80    --  106.95-125.00 -60.00   87
 19  \w     78.00 178.00   1.00    1.80    --  106.95  61.00  30.00  100
 20  \w     74.00 178.00   1.00    1.80    --  106.95  77.00 -90.00  104
 21  \w     81.00 178.00   1.00    1.80    --  106.95  45.00 -30.00   97
 22  \w     81.00 178.00   1.00    1.80    --  106.95  45.00  30.00   97
 23  \w     74.00 178.00   1.00    1.80    --  106.95  77.00 -60.00  104
 24  \w     81.00 178.00   1.00    1.80    --  106.95  45.00   0.00   97
 25  \w     81.00 178.00   1.00    1.80    --  106.95  45.00  60.00   97
 26  \w     81.00 178.00   1.00    1.80    --  106.95  45.00  90.00   97
 27  \w     78.00 178.00   1.00    1.80    --  106.95  61.00  60.00  100
 28  \w     74.00 178.00   1.00    1.80    --  106.95  77.00 120.00  104
 29  \w    -69.00  32.00   1.00    1.00    --  -40.98  57.00  60.00  101
 30  \w   -117.00  -8.00   1.00    1.00    --  -40.98 -77.00  60.00  109
 31  \w   -117.00  -8.00   1.00    1.00    --  -40.98 -77.00 150.00  109
 32  \w    -39.00 -13.00   1.00    1.00    --  -41.23 -57.00 -30.00   26
 33  \w   -117.00  -9.00   1.00    1.00    --  -41.23 -77.00-120.00  108
 34  \w   -113.00 -13.00   1.00    1.00    --  -41.23 -57.00 120.00  100
 35  \w   -113.00 -13.00   1.00    1.00    --  -41.23 -57.00-180.00  100
 36  \w      1.00  82.00   1.00    1.00    --   41.23 -99.00 -90.00   81
 37  \w      0.00 121.00   1.00    1.00    --   41.23  19.00-150.00  121
;
_diffrn_measurement_device 'four-circle diffractometer'
_diffrn_measurement_device_type 'SuperNova, Dual, Cu at zero, AtlasS2'
_diffrn_measurement_method '\w scans'
_diffrn_orient_matrix_type 'CrysAlisPro convention (1999,Acta A55,543-557)'
_diffrn_orient_matrix_UB_11 0.0762849000
_diffrn_orient_matrix_UB_12 -0.0491293000
_diffrn_orient_matrix_UB_13 0.0120380000
_diffrn_orient_matrix_UB_21 -0.0055388000
_diffrn_orient_matrix_UB_22 0.0024633000
_diffrn_orient_matrix_UB_23 0.0926170000
_diffrn_orient_matrix_UB_31 -0.0193457000
_diffrn_orient_matrix_UB_32 -0.1944045000
_diffrn_orient_matrix_UB_33 -0.0018622000
_diffrn_radiation_monochromator mirror
_diffrn_radiation_probe x-ray
_diffrn_radiation_type CuK\a
_diffrn_radiation_wavelength 1.54184
_diffrn_reflns_av_R_equivalents 0.0399
_diffrn_reflns_av_unetI/netI 0.0240
_diffrn_reflns_Laue_measured_fraction_full 1.000
_diffrn_reflns_Laue_measured_fraction_max 0.995
_diffrn_reflns_limit_h_max 22
_diffrn_reflns_limit_h_min -24
_diffrn_reflns_limit_k_max 8
_diffrn_reflns_limit_k_min -9
_diffrn_reflns_limit_l_max 20
_diffrn_reflns_limit_l_min -20
_diffrn_reflns_number 25397
_diffrn_reflns_point_group_measured_fraction_full 0.955
_diffrn_reflns_point_group_measured_fraction_max 0.941
_diffrn_reflns_theta_full 67.684
_diffrn_reflns_theta_max 73.640
_diffrn_reflns_theta_min 2.679
_diffrn_source 'micro-focus sealed X-ray tube'
_diffrn_source_type 'SuperNova (Cu) X-ray Source'
_exptl_absorpt_coefficient_mu 0.524
_exptl_absorpt_correction_T_max 1.00000
_exptl_absorpt_correction_T_min 0.70005
_exptl_absorpt_correction_type multi-scan
_exptl_absorpt_process_details
;
CrysAlisPro 1.171.38.43f (Rigaku Oxford Diffraction, 2015)
Empirical absorption correction using spherical harmonics,
 implemented in SCALE3 ABSPACK scaling algorithm.
;
_exptl_crystal_colour colourless
_exptl_crystal_colour_primary colourless
_exptl_crystal_density_diffrn 1.138
_exptl_crystal_description block
_exptl_crystal_F_000 936
_exptl_crystal_size_max 0.11
_exptl_crystal_size_mid 0.1
_exptl_crystal_size_min 0.08
_refine_diff_density_max 0.247
_refine_diff_density_min -0.276
_refine_diff_density_rms 0.047
_refine_ls_abs_structure_details
;
 Flack x determined using 1928 quotients [(I+)-(I-)]/[(I+)+(I-)]
 (Parsons, Flack and Wagner, Acta Cryst. B69 (2013) 249-259).
;
_refine_ls_abs_structure_Flack 0.08(10)
_refine_ls_extinction_method none
_refine_ls_goodness_of_fit_ref 1.066
_refine_ls_hydrogen_treatment mixed
_refine_ls_matrix_type full
_refine_ls_number_parameters 299
_refine_ls_number_reflns 4713
_refine_ls_number_restraints 1
_refine_ls_restrained_S_all 1.066
_refine_ls_R_factor_all 0.0393
_refine_ls_R_factor_gt 0.0379
_refine_ls_shift/su_max 0.000
_refine_ls_shift/su_mean 0.000
_refine_ls_structure_factor_coef Fsqd
_refine_ls_weighting_details 'w=1/[\s^2^(Fo^2^)+(0.0548P)^2^+1.7108P] where P=(Fo^2^+2Fc^2^)/3'
_refine_ls_weighting_scheme calc
_refine_ls_wR_factor_gt 0.1036
_refine_ls_wR_factor_ref 0.1042
_reflns_Friedel_coverage 0.753
_reflns_Friedel_fraction_full 0.902
_reflns_Friedel_fraction_max 0.877
_reflns_number_gt 4599
_reflns_number_total 4713
_reflns_threshold_expression 'I > 2\s(I)'
_cod_data_source_file jo8b02800_si_002.cif
_cod_data_source_block 11q_1
_cod_database_code 4037553
_shelx_shelxl_version_number 2018/3
_shelx_space_group_comment
;
The symmetry employed for this shelxl refinement is uniquely defined
by the following loop, which should always be used as a source of
symmetry information in preference to the above space-group names.
They are only intended as comments.
;
_reflns_odcompleteness_completeness 99.96
_reflns_odcompleteness_iscentric 1
_reflns_odcompleteness_theta 66.97
_olex2_refinement_description
;
1. Fixed Uiso
 At 1.2 times of:
  All C(H) groups, All C(H,H) groups
 At 1.5 times of:
  All C(H,H,H) groups, All O(H) groups
2.a Ternary CH refined with riding coordinates:
 C9(H9), C2(H2A), C3(H3), C5(H5)
2.b Secondary CH2 refined with riding coordinates:
 C11(H11A,H11B), C1(H1A,H1B), C6(H6A,H6B), C7(H7A,H7B), C12(H12A,H12B),
 C19(H19A,H19B), C21(H21A,H21B), C22(H22A,H22B)
2.c Aromatic/amide H refined with riding coordinates:
 C16(H16), C15(H15)
2.d Idealised Me refined as rotating group:
 C24(H24A,H24B,H24C), C25(H25A,H25B,H25C), C23(H23A,H23B,H23C), C27(H27A,H27B,
 H27C), C28(H28A,H28B,H28C), C29(H29A,H29B,H29C)
2.e Idealised tetrahedral OH refined as rotating group:
 O1(H1)
;
_olex2_date_sample_data_collection 2018-09-10
_olex2_submission_special_instructions 'No special instructions were received'
_oxdiff_exptl_absorpt_empirical_details
;
Empirical correction (ABSPACK) includes:
- Absorption correction using spherical harmonics
- Frame scaling
- Detector area scaling
;
_oxdiff_exptl_absorpt_empirical_full_max 2.057
_oxdiff_exptl_absorpt_empirical_full_min 0.709

loop_
_space_group_symop_operation_xyz
'x, y, z'
'-x, y, -z'
'x+1/2, y+1/2, z'
'-x+1/2, y+1/2, -z'

loop_
_atom_site_label
_atom_site_type_symbol
_atom_site_fract_x
_atom_site_fract_y
_atom_site_fract_z
_atom_site_U_iso_or_equiv
_atom_site_adp_type
_atom_site_occupancy
_atom_site_site_symmetry_order
_atom_site_calc_flag
_atom_site_refinement_flags_posn
O1 O 0.65732(8) 0.5707(2) -0.01404(9) 0.0241(4) Uani 1 1 d .
H1 H 0.688191 0.501315 -0.021453 0.036 Uiso 1 1 calc GR
O2 O 0.72405(8) 0.8786(3) 0.01402(10) 0.0266(4) Uani 1 1 d .
C8 C 0.52873(10) 0.7219(3) 0.31640(13) 0.0173(5) Uani 1 1 d .
C11 C 0.51067(11) 0.4336(3) 0.23971(13) 0.0175(4) Uani 1 1 d .
H11A H 0.532000 0.369202 0.197467 0.021 Uiso 1 1 calc R
H11B H 0.526632 0.384529 0.291527 0.021 Uiso 1 1 calc R
C13 C 0.40788(10) 0.2259(3) 0.23309(13) 0.0174(5) Uani 1 1 d .
C17 C 0.36291(11) -0.0177(3) 0.30767(14) 0.0198(5) Uani 1 1 d .
C9 C 0.53266(10) 0.6257(3) 0.23628(12) 0.0147(4) Uani 1 1 d .
H9 H 0.499284 0.682535 0.198367 0.018 Uiso 1 1 calc R
C1 C 0.60270(11) 0.5812(3) 0.11379(12) 0.0162(4) Uani 1 1 d .
H1A H 0.600820 0.455114 0.116428 0.019 Uiso 1 1 calc R
H1B H 0.561280 0.621108 0.084283 0.019 Uiso 1 1 calc R
C4 C 0.67711(11) 0.9198(3) 0.14564(13) 0.0169(4) Uani 1 1 d .
C2 C 0.66433(11) 0.6347(3) 0.06758(12) 0.0179(5) Uani 1 1 d .
H2A H 0.706259 0.587937 0.094839 0.022 Uiso 1 1 calc R
C6 C 0.61390(11) 0.9444(3) 0.27791(13) 0.0174(4) Uani 1 1 d .
H6A H 0.621600 1.068463 0.272398 0.021 Uiso 1 1 calc R
H6B H 0.649810 0.897512 0.314665 0.021 Uiso 1 1 calc R
C10 C 0.60475(10) 0.6553(3) 0.20063(13) 0.0146(4) Uani 1 1 d .
C7 C 0.54414(11) 0.9128(3) 0.31228(13) 0.0191(5) Uani 1 1 d .
H7A H 0.543853 0.962772 0.366174 0.023 Uiso 1 1 calc R
H7B H 0.508843 0.970230 0.278244 0.023 Uiso 1 1 calc R
C16 C 0.36051(11) -0.1162(3) 0.23688(14) 0.0223(5) Uani 1 1 d .
H16 H 0.343739 -0.229517 0.237371 0.027 Uiso 1 1 calc R
C24 C 0.74855(11) 0.8888(4) 0.18712(13) 0.0224(5) Uani 1 1 d .
H24A H 0.759496 0.767053 0.184992 0.034 Uiso 1 1 calc GR
H24B H 0.748829 0.925577 0.242653 0.034 Uiso 1 1 calc GR
H24C H 0.781926 0.954252 0.159608 0.034 Uiso 1 1 calc GR
C3 C 0.66903(11) 0.8301(3) 0.06295(13) 0.0181(5) Uani 1 1 d .
H3 H 0.626384 0.872436 0.035643 0.022 Uiso 1 1 calc R
C18 C 0.38669(10) 0.1537(3) 0.30607(14) 0.0175(5) Uani 1 1 d .
C12 C 0.43252(11) 0.4127(3) 0.22869(13) 0.0179(5) Uani 1 1 d .
H12A H 0.411534 0.479988 0.270242 0.022 Uiso 1 1 calc R
H12B H 0.417039 0.460956 0.176523 0.022 Uiso 1 1 calc R
C25 C 0.65871(11) 0.5588(3) 0.25552(13) 0.0184(5) Uani 1 1 d .
H25A H 0.660239 0.608396 0.308928 0.028 Uiso 1 1 calc GR
H25B H 0.702810 0.570123 0.233513 0.028 Uiso 1 1 calc GR
H25C H 0.646729 0.437868 0.258335 0.028 Uiso 1 1 calc GR
C14 C 0.40702(11) 0.1226(3) 0.16262(13) 0.0201(5) Uani 1 1 d .
C19 C 0.39304(11) 0.2592(3) 0.38400(13) 0.0202(5) Uani 1 1 d .
H19A H 0.377032 0.376489 0.372078 0.024 Uiso 1 1 calc R
H19B H 0.441164 0.266995 0.401504 0.024 Uiso 1 1 calc R
C26 C 0.51415(13) 0.6488(4) 0.38607(14) 0.0251(5) Uani 1 1 d .
C23 C 0.66900(12) 1.1171(3) 0.13071(14) 0.0238(5) Uani 1 1 d .
H23A H 0.681421 1.179080 0.179866 0.036 Uiso 1 1 calc GR
H23B H 0.622253 1.142537 0.113844 0.036 Uiso 1 1 calc GR
H23C H 0.698277 1.152612 0.089131 0.036 Uiso 1 1 calc GR
C5 C 0.61610(10) 0.8563(3) 0.19517(12) 0.0146(4) Uani 1 1 d .
H5 H 0.575160 0.899392 0.164413 0.018 Uiso 1 1 calc R
C15 C 0.38288(11) -0.0471(3) 0.16566(14) 0.0219(5) Uani 1 1 d .
H15 H 0.381710 -0.115541 0.119159 0.026 Uiso 1 1 calc R
C27 C 0.43129(13) 0.1912(4) 0.08337(14) 0.0274(6) Uani 1 1 d .
H27A H 0.401264 0.282431 0.063441 0.041 Uiso 1 1 calc GR
H27B H 0.431067 0.098448 0.044398 0.041 Uiso 1 1 calc GR
H27C H 0.476939 0.236099 0.092020 0.041 Uiso 1 1 calc GR
C21 C 0.36745(12) -0.0070(4) 0.46113(15) 0.0250(5) Uani 1 1 d .
H21A H 0.416293 -0.026927 0.469970 0.030 Uiso 1 1 calc R
H21B H 0.345213 -0.053067 0.507473 0.030 Uiso 1 1 calc R
C20 C 0.35398(12) 0.1885(4) 0.45468(14) 0.0221(5) Uani 1 1 d .
C22 C 0.34108(12) -0.1031(4) 0.38499(14) 0.0252(5) Uani 1 1 d .
H22A H 0.357956 -0.221821 0.387266 0.030 Uiso 1 1 calc R
H22B H 0.291472 -0.107477 0.383573 0.030 Uiso 1 1 calc R
C28 C 0.37992(14) 0.2791(4) 0.53286(15) 0.0306(6) Uani 1 1 d .
H28A H 0.427570 0.252908 0.543768 0.046 Uiso 1 1 calc GR
H28B H 0.354385 0.238544 0.576984 0.046 Uiso 1 1 calc GR
H28C H 0.374119 0.402622 0.526996 0.046 Uiso 1 1 calc GR
C29 C 0.27754(12) 0.2272(4) 0.43951(15) 0.0298(6) Uani 1 1 d .
H29A H 0.270136 0.350615 0.441755 0.045 Uiso 1 1 calc GR
H29B H 0.252443 0.170835 0.480264 0.045 Uiso 1 1 calc GR
H29C H 0.262085 0.184351 0.386979 0.045 Uiso 1 1 calc GR
H26A H 0.5049(15) 0.527(5) 0.3915(17) 0.028(8) Uiso 1 1 d .
H26B H 0.5143(15) 0.718(5) 0.4339(19) 0.034(8) Uiso 1 1 d .
H2 H 0.7205(16) 0.802(5) -0.025(2) 0.035(9) Uiso 1 1 d .

loop_
_atom_site_aniso_label
_atom_site_aniso_U_11
_atom_site_aniso_U_22
_atom_site_aniso_U_33
_atom_site_aniso_U_23
_atom_site_aniso_U_13
_atom_site_aniso_U_12
O1 0.0268(8) 0.0276(10) 0.0185(7) -0.0064(7) 0.0063(6) 0.0027(7)
O2 0.0268(8) 0.0304(11) 0.0239(8) -0.0031(8) 0.0126(6) -0.0065(8)
C8 0.0141(9) 0.0194(13) 0.0186(10) -0.0011(9) 0.0021(7) 0.0003(9)
C11 0.0164(9) 0.0174(12) 0.0189(9) 0.0012(9) 0.0019(7) 0.0016(8)
C13 0.0133(9) 0.0155(12) 0.0232(10) 0.0019(9) -0.0006(8) 0.0019(8)
C17 0.0157(10) 0.0182(13) 0.0255(11) 0.0009(9) 0.0024(8) 0.0002(9)
C9 0.0134(9) 0.0156(12) 0.0151(9) 0.0005(8) 0.0012(7) 0.0009(8)
C1 0.0178(10) 0.0114(12) 0.0195(10) -0.0018(8) 0.0025(8) -0.0002(8)
C4 0.0170(10) 0.0147(12) 0.0192(9) 0.0003(9) 0.0043(8) -0.0009(8)
C2 0.0187(10) 0.0200(13) 0.0154(9) -0.0036(9) 0.0039(8) 0.0022(9)
C6 0.0174(10) 0.0140(12) 0.0210(10) -0.0027(9) 0.0024(8) -0.0007(8)
C10 0.0149(9) 0.0124(12) 0.0167(9) -0.0006(8) 0.0024(7) 0.0011(8)
C7 0.0211(10) 0.0191(13) 0.0176(9) -0.0032(9) 0.0053(8) 0.0017(9)
C16 0.0202(10) 0.0124(12) 0.0339(12) -0.0004(10) -0.0009(9) -0.0025(9)
C24 0.0172(10) 0.0249(14) 0.0253(10) -0.0020(10) 0.0039(8) -0.0028(9)
C3 0.0168(10) 0.0197(13) 0.0185(10) 0.0014(9) 0.0057(8) 0.0002(9)
C18 0.0117(9) 0.0165(13) 0.0244(10) 0.0004(9) 0.0012(7) 0.0009(8)
C12 0.0173(10) 0.0153(13) 0.0211(9) 0.0025(9) 0.0005(7) 0.0005(8)
C25 0.0181(10) 0.0160(12) 0.0211(10) 0.0015(9) 0.0008(8) 0.0027(9)
C14 0.0163(10) 0.0221(13) 0.0215(10) 0.0003(9) -0.0028(8) 0.0010(9)
C19 0.0210(10) 0.0159(13) 0.0238(11) 0.0007(9) 0.0020(8) -0.0024(9)
C26 0.0307(12) 0.0269(16) 0.0180(11) -0.0009(10) 0.0054(9) -0.0043(11)
C23 0.0269(11) 0.0178(13) 0.0273(11) 0.0013(10) 0.0074(9) -0.0035(10)
C5 0.0130(9) 0.0136(12) 0.0172(9) 0.0002(8) 0.0016(7) 0.0024(8)
C15 0.0218(11) 0.0196(14) 0.0237(11) -0.0056(9) -0.0033(8) 0.0015(9)
C27 0.0346(13) 0.0270(15) 0.0202(11) -0.0002(10) -0.0007(9) -0.0016(11)
C21 0.0236(11) 0.0261(15) 0.0256(11) 0.0051(10) 0.0045(9) -0.0035(10)
C20 0.0196(10) 0.0248(14) 0.0223(11) 0.0002(9) 0.0034(8) -0.0019(9)
C22 0.0269(11) 0.0182(14) 0.0312(12) 0.0031(10) 0.0067(9) -0.0052(10)
C28 0.0348(13) 0.0321(17) 0.0248(12) -0.0005(11) 0.0017(10) -0.0037(11)
C29 0.0240(12) 0.0354(17) 0.0305(12) -0.0037(11) 0.0052(9) 0.0012(11)

loop_
_atom_type_symbol
_atom_type_description
_atom_type_scat_dispersion_real
_atom_type_scat_dispersion_imag
_atom_type_scat_source
C C 0.0181 0.0091 'International Tables Vol C Tables 4.2.6.8 and 6.1.1.4'
H H 0.0000 0.0000 'International Tables Vol C Tables 4.2.6.8 and 6.1.1.4'
O O 0.0492 0.0322 'International Tables Vol C Tables 4.2.6.8 and 6.1.1.4'

loop_
_geom_angle_atom_site_label_1
_geom_angle_atom_site_label_2
_geom_angle_atom_site_label_3
_geom_angle
C7 C8 C9 114.47(18)
C26 C8 C9 125.0(2)
C26 C8 C7 120.5(2)
C12 C11 C9 111.97(18)
C18 C13 C12 121.54(19)
C14 C13 C18 119.7(2)
C14 C13 C12 118.8(2)
C16 C17 C18 119.4(2)
C16 C17 C22 118.4(2)
C18 C17 C22 122.2(2)
C8 C9 C11 113.85(18)
C8 C9 C10 110.37(17)
C11 C9 C10 114.21(18)
C2 C1 C10 112.95(17)
C24 C4 C23 107.8(2)
C24 C4 C5 114.82(17)
C3 C4 C24 111.76(18)
C3 C4 C23 107.19(18)
C3 C4 C5 106.60(17)
C23 C4 C5 108.38(18)
O1 C2 C1 110.18(18)
O1 C2 C3 107.26(18)
C3 C2 C1 110.33(18)
C5 C6 C7 109.63(17)
C1 C10 C9 108.69(17)
C1 C10 C5 107.87(17)
C25 C10 C9 107.90(17)
C25 C10 C1 110.45(18)
C25 C10 C5 114.48(18)
C5 C10 C9 107.28(16)
C8 C7 C6 110.99(19)
C15 C16 C17 120.6(2)
O2 C3 C4 110.23(18)
O2 C3 C2 109.75(18)
C2 C3 C4 114.00(18)
C13 C18 C19 120.0(2)
C17 C18 C13 120.1(2)
C17 C18 C19 119.8(2)
C13 C12 C11 114.20(19)
C13 C14 C27 122.0(2)
C15 C14 C13 119.1(2)
C15 C14 C27 118.9(2)
C18 C19 C20 115.9(2)
C6 C5 C4 113.17(18)
C6 C5 C10 111.95(18)
C10 C5 C4 116.94(17)
C16 C15 C14 121.0(2)
C22 C21 C20 111.7(2)
C21 C20 C19 108.0(2)
C21 C20 C29 111.4(2)
C28 C20 C19 109.1(2)
C28 C20 C21 110.0(2)
C28 C20 C29 108.8(2)
C29 C20 C19 109.5(2)
C17 C22 C21 112.8(2)

loop_
_geom_bond_atom_site_label_1
_geom_bond_atom_site_label_2
_geom_bond_distance
O1 C2 1.435(2)
O2 C3 1.434(3)
C8 C9 1.522(3)
C8 C7 1.500(4)
C8 C26 1.327(3)
C11 C9 1.539(3)
C11 C12 1.537(3)
C13 C18 1.412(3)
C13 C12 1.516(3)
C13 C14 1.408(3)
C17 C16 1.392(3)
C17 C18 1.397(3)
C17 C22 1.520(3)
C9 C10 1.577(3)
C1 C2 1.522(3)
C1 C10 1.542(3)
C4 C24 1.538(3)
C4 C3 1.530(3)
C4 C23 1.542(4)
C4 C5 1.565(3)
C2 C3 1.506(3)
C6 C7 1.529(3)
C6 C5 1.528(3)
C10 C25 1.540(3)
C10 C5 1.563(3)
C16 C15 1.386(3)
C18 C19 1.520(3)
C14 C15 1.389(4)
C14 C27 1.514(3)
C19 C20 1.533(3)
C21 C20 1.527(4)
C21 C22 1.522(3)
C20 C28 1.527(3)
C20 C29 1.530(3)
